data_7251882
loop_
_publ_author_name
'Balogh, Margareta Cristina'
'Claybourn, Boe M.'
'Bonnaud, Thierry'
'Pitak, Mateusz B.'

_publ_section_title
;
 Understanding of Mirabegron Edisylate Hydrate Conversion and Solvate
 Characterisation
;
_journal_name_full CrystEngComm
_journal_paper_doi 10.1039/D5CE00592B
_journal_year 2026
_chemical_absolute_configuration ad
_chemical_formula_moiety 'C21 H26 N4 O2 S, C2 H4 O6 S2'
_chemical_formula_sum 'C23 H30 N4 O8 S3'
_chemical_formula_weight 586.69
_chemical_name_common 'Mirabegron Edysilate anhydrous'
_space_group_crystal_system monoclinic
_space_group_IT_number 4
_space_group_name_Hall 'P 2yb'
_space_group_name_H-M_alt 'P 1 21 1'
_atom_sites_solution_hydrogens mixed
_atom_sites_solution_primary direct
_audit_creation_date 2024-10-02
_audit_creation_method
;
Olex2 1.5
(compiled 2024.02.16 svn.r378c4104 for OlexSys, GUI svn.r6928)
;
_audit_update_record
;
2024-10-02 deposited with the CCDC.	2026-03-27 downloaded from the CCDC.
;
_cell_angle_alpha 90
_cell_angle_beta 112.8704(15)
_cell_angle_gamma 90
_cell_formula_units_Z 4
_cell_length_a 14.9020(2)
_cell_length_b 10.51080(12)
_cell_length_c 18.3869(2)
_cell_measurement_reflns_used 38470
_cell_measurement_temperature 100.00(10)
_cell_measurement_theta_max 76.9760
_cell_measurement_theta_min 3.1760
_cell_volume 2653.57(6)
_computing_cell_refinement 'CrysAlisPro 1.171.40.74a (Rigaku OD, 2020)'
_computing_data_collection 'CrysAlisPro 1.171.40.74a (Rigaku OD, 2020)'
_computing_data_reduction 'CrysAlisPro 1.171.40.74a (Rigaku OD, 2020)'
_computing_molecular_graphics 'Olex2 1.5 (Dolomanov et al., 2009)'
_computing_publication_material 'Olex2 1.5 (Dolomanov et al., 2009)'
_computing_structure_refinement 'XL  (Sheldrick, 2008)'
_computing_structure_solution 'XS  (Sheldrick, 2008)'
_diffrn_ambient_environment N~2~
_diffrn_ambient_temperature 100.00(10)
_diffrn_detector 'Hybrid Pixel Array Detector'
_diffrn_detector_area_resol_mean 10.0000
_diffrn_detector_type HyPix
_diffrn_measured_fraction_theta_full 0.999
_diffrn_measured_fraction_theta_max 0.999
_diffrn_measurement_details
;
List of Runs (angles in degrees, time in seconds):

  # Type    Start    End  Width  t~exp~   \w     \q     \k     \f   Frames
#--------------------------------------------------------------------------
  1  \w    -26.00  26.00   0.50    2.60    --   48.23 -19.00 -60.00  104
  2  \w    -23.00  63.00   0.50    2.60    --   48.23 -57.00-120.00  172
  3  \w     18.00  84.00   0.50    2.60    --   48.23-104.00-148.00  132
  4  \w     35.00 107.00   0.50   10.50    --  107.45-104.00-148.00  144
  5  \w     35.00 106.00   0.50   10.50    --  107.45 -99.00 -90.00  142
  6  \w     35.00 111.00   0.50   10.50    --  107.45-125.00  30.00  152
  7  \w     35.00 106.00   0.50   10.50    --  107.45 -99.00 150.00  142
  8  \w     35.00  66.00   0.50   10.50    --  107.45 -57.00  60.00   62
  9  \w     35.00  66.00   0.50   10.50    --  107.45 -57.00  30.00   62
 10  \w     35.00 106.00   0.50   10.50    --  107.45 -99.00  30.00  142
 11  \w     35.00 106.00   0.50   10.50    --  107.45 -99.00 -60.00  142
 12  \w     35.00 111.00   0.50   10.50    --  107.45-125.00-150.00  152
 13  \w     35.00  66.00   0.50   10.50    --  107.45 -57.00-150.00   62
 14  \w     35.00  66.00   0.50   10.50    --  107.45 -57.00-180.00   62
 15  \w     35.00  66.00   0.50   10.50    --  107.45 -57.00-120.00   62
 16  \w     35.00 111.00   0.50   10.50    --  107.45-125.00 -60.00  152
 17  \w     35.00 106.00   0.50   10.50    --  107.45 -99.00  60.00  142
 18  \w     35.00  66.00   0.50   10.50    --  107.45 -57.00 120.00   62
 19  \w     35.00 106.00   0.50   10.50    --  107.45 -99.00 120.00  142
 20  \w     35.00 106.00   0.50   10.50    --  107.45 -99.00 -30.00  142
 21  \w     95.00 178.00   0.50   10.50    --  107.45  37.00  30.00  166
 22  \w    106.00 178.00   0.50   10.50    --  107.45 104.00 -46.00  144
 23  \w     95.00 178.00   0.50   10.50    --  107.45  37.00  60.00  166
 24  \w     95.00 178.00   0.50   10.50    --  107.45 125.00  60.00  166
 25  \w     85.00 178.00   0.50   10.50    --  107.45  77.00 120.00  186
 26  \w     93.00 178.00   0.50   10.50    --  107.45  57.00 -90.00  170
 27  \w    -26.00  27.00   0.50    2.60    --  -48.23  19.00-120.00  106
 28  \w    -42.00 -13.00   0.50   10.50    --  -86.25  37.00 -60.00   58
 29  \w    -42.00 -13.00   0.50   10.50    --  -86.25  37.00-150.00   58
 30  \w    -81.00   3.00   0.50    2.60    --  -48.23 104.00 -46.00  168
 31  \w    -81.00 -13.00   0.50   10.50    --  -86.25 104.00 -46.00  136
 32  \w    -42.00 -13.00   0.50   10.50    --  -86.25  37.00 120.00   58
 33  \w    -42.00 -13.00   0.50   10.50    --  -86.25  37.00 150.00   58
 34  \w   -121.00 -36.00   0.50    2.60    --  -48.23 -37.00 120.00  170
 35  \w   -121.00 -73.00   0.50    2.60    --  -48.23-125.00  30.00   96
 36  \w   -121.00 -73.00   0.50    2.60    --  -48.23-125.00 -30.00   96
 37  \w   -121.00 -73.00   0.50    2.60    --  -48.23-125.00-120.00   96
 38  \w   -121.00 -73.00   0.50    2.60    --  -48.23-125.00 -60.00   96
 39  \w   -121.00 -25.00   0.50    2.60    --  -48.23 -77.00  30.00  192
 40  \w   -121.00 -25.00   0.50    2.60    --  -48.23 -77.00 -60.00  192
 41  \w   -159.00 -84.00   0.50   10.50    --  -86.25-104.00-148.00  150
 42  \w   -159.00 -74.00   0.50   10.50    --  -86.25 -37.00-150.00  170
;
_diffrn_measurement_device 'four-circle diffractometer'
_diffrn_measurement_device_type 'XtaLAB Synergy, Dualflex, HyPix'
_diffrn_measurement_method '\w scans'
_diffrn_orient_matrix_type 'CrysAlisPro convention (1999,Acta A55,543-557)'
_diffrn_orient_matrix_UB_11 0.0964947000
_diffrn_orient_matrix_UB_12 0.0184676000
_diffrn_orient_matrix_UB_13 -0.0110554000
_diffrn_orient_matrix_UB_21 -0.0270252000
_diffrn_orient_matrix_UB_22 0.1399425000
_diffrn_orient_matrix_UB_23 -0.0231047000
_diffrn_orient_matrix_UB_31 0.0505363000
_diffrn_orient_matrix_UB_32 0.0394421000
_diffrn_orient_matrix_UB_33 0.0872342000
_diffrn_radiation_monochromator mirror
_diffrn_radiation_probe x-ray
_diffrn_radiation_type 'Cu K\a'
_diffrn_radiation_wavelength 1.54184
_diffrn_reflns_av_R_equivalents 0.0322
_diffrn_reflns_av_unetI/netI 0.0227
_diffrn_reflns_Laue_measured_fraction_full 0.999
_diffrn_reflns_Laue_measured_fraction_max 0.999
_diffrn_reflns_limit_h_max 18
_diffrn_reflns_limit_h_min -18
_diffrn_reflns_limit_k_max 12
_diffrn_reflns_limit_k_min -12
_diffrn_reflns_limit_l_max 22
_diffrn_reflns_limit_l_min -19
_diffrn_reflns_number 48813
_diffrn_reflns_point_group_measured_fraction_full 0.996
_diffrn_reflns_point_group_measured_fraction_max 0.992
_diffrn_reflns_theta_full 67.684
_diffrn_reflns_theta_max 70.052
_diffrn_reflns_theta_min 2.608
_diffrn_source 'micro-focus sealed X-ray tube'
_diffrn_source_type 'PhotonJet (Cu) X-ray Source'
_exptl_absorpt_coefficient_mu 3.033
_exptl_absorpt_correction_T_max 1.00000
_exptl_absorpt_correction_T_min 0.77779
_exptl_absorpt_correction_type multi-scan
_exptl_absorpt_process_details
;
CrysAlisPro 1.171.40.74a (Rigaku Oxford Diffraction, 2020)
Empirical absorption correction using spherical harmonics,
 implemented in SCALE3 ABSPACK scaling algorithm.
;
_exptl_crystal_colour 'clear colourless'
_exptl_crystal_density_diffrn 1.469
_exptl_crystal_description 'flat prism'
_exptl_crystal_F_000 1232
_exptl_crystal_size_max 0.14
_exptl_crystal_size_mid 0.07
_exptl_crystal_size_min 0.04
_refine_diff_density_max 0.240
_refine_diff_density_min -0.282
_refine_diff_density_rms 0.041
_refine_ls_abs_structure_details
;
 Flack x determined using 4437 quotients [(I+)-(I-)]/[(I+)+(I-)]
 (Parsons, Flack and Wagner, Acta Cryst. B69 (2013) 249-259).
;
_refine_ls_abs_structure_Flack 0.009(4)
_refine_ls_extinction_method none
_refine_ls_goodness_of_fit_ref 1.071
_refine_ls_hydrogen_treatment mixed
_refine_ls_matrix_type full
_refine_ls_number_parameters 693
_refine_ls_number_reflns 10000
_refine_ls_number_restraints 1
_refine_ls_restrained_S_all 1.071
_refine_ls_R_factor_all 0.0249
_refine_ls_R_factor_gt 0.0240
_refine_ls_shift/su_max 0.001
_refine_ls_shift/su_mean 0.000
_refine_ls_structure_factor_coef Fsqd
_refine_ls_weighting_details 'w=1/[\s^2^(Fo^2^)+(0.0383P)^2^+0.4876P] where P=(Fo^2^+2Fc^2^)/3'
_refine_ls_weighting_scheme calc
_refine_ls_wR_factor_gt 0.0633
_refine_ls_wR_factor_ref 0.0637
_reflns_Friedel_coverage 0.876
_reflns_Friedel_fraction_full 0.992
_reflns_Friedel_fraction_max 0.984
_reflns_number_gt 9717
_reflns_number_total 10000
_reflns_threshold_expression 'I > 2\s(I)'
_cod_data_source_file d5ce00592b2.cif
_cod_data_source_block p20088_1
_cod_database_code 7251882
_shelxl_version_number 2014/6
_chemical_oxdiff_formula 'C105 H120 N20 O10 S5 '
_chemical_oxdiff_usercomment 'MBC-1902-09-02MOH,3716,  MP, 17AUG 2020, Cu 100K'
_shelx_space_group_comment
;
The symmetry employed for this shelxl refinement is uniquely defined
by the following loop, which should always be used as a source of
symmetry information in preference to the above space-group names.
They are only intended as comments.
;
_shelx_estimated_absorpt_t_max 0.888
_shelx_estimated_absorpt_t_min 0.676
_olex2_refinement_description
;
1. Fixed Uiso
 At 1.2 times of:
  All C(H) groups, All C(H,H) groups, All N(H) groups, All N(H,H) groups
2.a Ternary CH refined with riding coordinates:
 C15A(H15A), C15B(H15B)
2.b Secondary CH2 refined with riding coordinates:
 N4A(H4AA,H4AB), C4A(H4AC,H4AD), C12A(H12A,H12B), C13A(H13A,H13B), C14A(H14A,
 H14B), N4B(H4BA,H4BB), C4B(H4BC,H4BD), C12B(H12C,H12D), C13B(H13C,H13D),
 C14B(H14C,H14D), C22A(H22A,H22B), C23A(H23A,H23B), C22B(H22C,H22D), C23B(H23C,
 H23D)
2.c Aromatic/amide H refined with riding coordinates:
 C2A(H2AA), N3A(H3A), N2A(H2AB), C7A(H7A), C8A(H8A), C10A(H10A), C11A(H11A),
 C17A(H17A), C18A(H18A), C19A(H19A), C20A(H20A), C21A(H21A), N3B(H3B),
 C2B(H2BA), N2B(H2BB), C7B(H7B), C8B(H8B), C10B(H10B), C11B(H11B), C17B(H17B),
 C18B(H18B), C19B(H19B), C20B(H20B), C21B(H21B)
2.d X=CH2 refined with riding coordinates:
 N1A(H1AA,H1AB), N1B(H1BA,H1BB)
;
_olex2_submission_special_instructions 'No special instructions were received'
_oxdiff_exptl_absorpt_empirical_details
;
Empirical correction (ABSPACK) includes:
- Absorption correction using spherical harmonics
- Frame scaling
;
_oxdiff_exptl_absorpt_empirical_full_max 1.544
_oxdiff_exptl_absorpt_empirical_full_min 0.649

loop_
_space_group_symop_operation_xyz
'x, y, z'
'-x, y+1/2, -z'

loop_
_atom_site_label
_atom_site_type_symbol
_atom_site_fract_x
_atom_site_fract_y
_atom_site_fract_z
_atom_site_U_iso_or_equiv
_atom_site_adp_type
_atom_site_occupancy
_atom_site_site_symmetry_order
_atom_site_calc_flag
_atom_site_refinement_flags_posn
_atom_site_refinement_flags_adp
_atom_site_refinement_flags_occupancy
_atom_site_disorder_assembly
_atom_site_disorder_group
S1A S 0.44159(4) 0.20848(6) -0.52010(3) 0.02087(13) Uani 1 1 d . . . . .
O1A O 0.50557(13) 0.15001(18) -0.24027(9) 0.0206(4) Uani 1 1 d . . . . .
O2A O 0.49568(12) 0.42584(18) 0.32490(10) 0.0208(4) Uani 1 1 d . . . . .
H2A H 0.504(2) 0.498(4) 0.306(2) 0.031(9) Uiso 1 1 d . . . . .
C2A C 0.53991(18) 0.1769(2) -0.43193(14) 0.0192(5) Uani 1 1 d . . . . .
H2AA H 0.5884 0.1146 -0.4261 0.023 Uiso 1 1 calc R U . . .
N3A N 0.60133(15) 0.3111(2) -0.16656(11) 0.0159(4) Uani 1 1 d . . . . .
H3A H 0.6442 0.3680 -0.1674 0.019 Uiso 1 1 calc R U . . .
N4A N 0.55496(14) 0.23616(19) 0.24439(11) 0.0150(4) Uani 1 1 d . . . . .
H4AA H 0.4940 0.2661 0.2342 0.018 Uiso 1 1 calc R U . . .
H4AB H 0.5593 0.1571 0.2656 0.018 Uiso 1 1 calc R U . . .
N2A N 0.45916(15) 0.3341(2) -0.39825(12) 0.0180(4) Uani 1 1 d . . . . .
H2AB H 0.4489 0.3891 -0.3662 0.022 Uiso 1 1 calc R U . . .
C3A C 0.53838(18) 0.2518(2) -0.37352(14) 0.0168(5) Uani 1 1 d . . . . .
C4A C 0.61119(18) 0.2597(2) -0.29064(14) 0.0169(5) Uani 1 1 d . . . . .
H4AC H 0.6411 0.3454 -0.2813 0.020 Uiso 1 1 calc R U . . .
H4AD H 0.6635 0.1968 -0.2831 0.020 Uiso 1 1 calc R U . . .
C5A C 0.56617(17) 0.2346(2) -0.23052(13) 0.0153(5) Uani 1 1 d . . . . .
C6A C 0.57924(17) 0.3131(2) -0.09846(13) 0.0150(5) Uani 1 1 d . . . . .
C7A C 0.51072(18) 0.2347(2) -0.08653(14) 0.0178(5) Uani 1 1 d . . . . .
H7A H 0.4751 0.1744 -0.1256 0.021 Uiso 1 1 calc R U . . .
C8A C 0.49505(18) 0.2454(3) -0.01730(14) 0.0184(5) Uani 1 1 d . . . . .
H8A H 0.4483 0.1918 -0.0095 0.022 Uiso 1 1 calc R U . . .
C9A C 0.54588(17) 0.3325(2) 0.04102(13) 0.0168(5) Uani 1 1 d . . . . .
C10A C 0.61435(19) 0.4104(2) 0.02856(14) 0.0195(5) Uani 1 1 d . . . . .
H10A H 0.6502 0.4702 0.0679 0.023 Uiso 1 1 calc R U . . .
C11A C 0.63074(18) 0.4016(3) -0.04056(14) 0.0196(5) Uani 1 1 d . . . . .
H11A H 0.6770 0.4559 -0.0486 0.024 Uiso 1 1 calc R U . . .
C12A C 0.52831(18) 0.3423(3) 0.11651(13) 0.0186(5) Uani 1 1 d . . . . .
H12A H 0.4575 0.3496 0.1037 0.022 Uiso 1 1 calc R U . . .
H12B H 0.5604 0.4197 0.1457 0.022 Uiso 1 1 calc R U . . .
C13A C 0.56848(18) 0.2255(2) 0.16798(13) 0.0170(5) Uani 1 1 d . . . . .
H13A H 0.5346 0.1485 0.1394 0.020 Uiso 1 1 calc R U . . .
H13B H 0.6387 0.2165 0.1789 0.020 Uiso 1 1 calc R U . . .
C14A C 0.62729(17) 0.3213(2) 0.30397(13) 0.0167(5) Uani 1 1 d . . . . .
H14A H 0.6402 0.3968 0.2773 0.020 Uiso 1 1 calc R U . . .
H14B H 0.6895 0.2752 0.3307 0.020 Uiso 1 1 calc R U . . .
C15A C 0.58654(17) 0.3628(2) 0.36434(13) 0.0160(5) Uani 1 1 d . . . . .
H15A H 0.5730 0.2839 0.3887 0.019 Uiso 1 1 calc R U . . .
C16A C 0.65943(17) 0.4407(2) 0.43041(14) 0.0168(5) Uani 1 1 d . . . . .
C17A C 0.67420(18) 0.4127(2) 0.50835(14) 0.0194(5) Uani 1 1 d . . . . .
H17A H 0.6396 0.3442 0.5191 0.023 Uiso 1 1 calc R U . . .
C18A C 0.73871(19) 0.4832(3) 0.57031(14) 0.0218(5) Uani 1 1 d . . . . .
H18A H 0.7470 0.4638 0.6230 0.026 Uiso 1 1 calc R U . . .
C19A C 0.79094(18) 0.5814(3) 0.55590(15) 0.0232(5) Uani 1 1 d . . . . .
H19A H 0.8355 0.6293 0.5984 0.028 Uiso 1 1 calc R U . . .
C20A C 0.77776(19) 0.6098(3) 0.47851(16) 0.0248(6) Uani 1 1 d . . . . .
H20A H 0.8139 0.6769 0.4683 0.030 Uiso 1 1 calc R U . . .
C21A C 0.71210(19) 0.5407(3) 0.41610(15) 0.0223(5) Uani 1 1 d . . . . .
H21A H 0.7030 0.5615 0.3634 0.027 Uiso 1 1 calc R U . . .
S1B S 1.06466(5) 0.34525(7) 1.02474(4) 0.02607(15) Uani 1 1 d . . . . .
O1B O 0.98881(14) 0.41904(19) 0.74271(10) 0.0246(4) Uani 1 1 d . . . . .
O2B O 0.99693(12) 0.15858(19) 0.20225(11) 0.0239(4) Uani 1 1 d . . . . .
H2B H 1.014(3) 0.078(5) 0.222(3) 0.063(13) Uiso 1 1 d . . . . .
N3B N 0.89610(15) 0.2574(2) 0.66905(12) 0.0168(4) Uani 1 1 d . . . . .
H3B H 0.8544 0.1982 0.6692 0.020 Uiso 1 1 calc R U . . .
N4B N 0.94120(15) 0.3731(2) 0.26149(11) 0.0175(4) Uani 1 1 d . . . . .
H4BA H 0.9422 0.4586 0.2543 0.021 Uiso 1 1 calc R U . . .
H4BB H 1.0031 0.3441 0.2747 0.021 Uiso 1 1 calc R U . . .
C2B C 0.9595(2) 0.3698(3) 0.94021(15) 0.0238(6) Uani 1 1 d . . . . .
H2BA H 0.9049 0.4177 0.9390 0.029 Uiso 1 1 calc R U . . .
C3B C 0.96581(18) 0.3126(2) 0.87746(14) 0.0186(5) Uani 1 1 d . . . . .
N2B N 1.05404(15) 0.2493(2) 0.89571(12) 0.0197(4) Uani 1 1 d . . . . .
H2BB H 1.0681 0.2068 0.8603 0.024 Uiso 1 1 calc R U . . .
C4B C 0.88929(19) 0.3021(3) 0.79547(14) 0.0196(5) Uani 1 1 d . . . . .
H4BC H 0.8356 0.3619 0.7896 0.024 Uiso 1 1 calc R U . . .
H4BD H 0.8622 0.2148 0.7871 0.024 Uiso 1 1 calc R U . . .
C5B C 0.93001(17) 0.3316(2) 0.73305(14) 0.0174(5) Uani 1 1 d . . . . .
C6B C 0.91855(17) 0.2618(2) 0.60091(14) 0.0178(5) Uani 1 1 d . . . . .
C7B C 0.97879(19) 0.3525(3) 0.58851(15) 0.0229(6) Uani 1 1 d . . . . .
H7B H 1.0070 0.4177 0.6263 0.027 Uiso 1 1 calc R U . . .
C8B C 0.99738(19) 0.3468(3) 0.52001(15) 0.0249(6) Uani 1 1 d . . . . .
H8B H 1.0396 0.4081 0.5122 0.030 Uiso 1 1 calc R U . . .
C9B C 0.95611(19) 0.2545(3) 0.46291(15) 0.0215(5) Uani 1 1 d . . . . .
C10B C 0.8956(2) 0.1654(3) 0.47569(15) 0.0248(6) Uani 1 1 d . . . . .
H10B H 0.8663 0.1014 0.4373 0.030 Uiso 1 1 calc R U . . .
C11B C 0.8771(2) 0.1684(3) 0.54422(14) 0.0231(5) Uani 1 1 d . . . . .
H11B H 0.8357 0.1061 0.5523 0.028 Uiso 1 1 calc R U . . .
C12B C 0.9762(2) 0.2540(3) 0.38827(15) 0.0248(6) Uani 1 1 d . . . . .
H12C H 1.0455 0.2751 0.4013 0.030 Uiso 1 1 calc R U . . .
H12D H 0.9637 0.1681 0.3644 0.030 Uiso 1 1 calc R U . . .
C13B C 0.91229(19) 0.3495(3) 0.33021(15) 0.0245(6) Uani 1 1 d . . . . .
H13C H 0.9149 0.4310 0.3580 0.029 Uiso 1 1 calc R U . . .
H13D H 0.8441 0.3189 0.3100 0.029 Uiso 1 1 calc R U . . .
C14B C 0.87851(18) 0.3143(2) 0.18470(14) 0.0201(5) Uani 1 1 d . . . . .
H14C H 0.8924 0.3551 0.1417 0.024 Uiso 1 1 calc R U . . .
H14D H 0.8093 0.3303 0.1748 0.024 Uiso 1 1 calc R U . . .
C15B C 0.89503(17) 0.1722(2) 0.18335(14) 0.0195(5) Uani 1 1 d . . . . .
H15B H 0.8774 0.1295 0.2246 0.023 Uiso 1 1 calc R U . . .
C16B C 0.83258(18) 0.1205(2) 0.10290(15) 0.0195(5) Uani 1 1 d . . . . .
C17B C 0.8540(2) 0.1470(3) 0.03738(16) 0.0269(6) Uani 1 1 d . . . . .
H17B H 0.9109 0.1945 0.0438 0.032 Uiso 1 1 calc R U . . .
C18B C 0.7941(2) 0.1053(3) -0.03687(16) 0.0289(6) Uani 1 1 d . . . . .
H18B H 0.8096 0.1248 -0.0811 0.035 Uiso 1 1 calc R U . . .
C19B C 0.7117(2) 0.0355(3) -0.04695(16) 0.0270(6) Uani 1 1 d . . . . .
H19B H 0.6703 0.0068 -0.0980 0.032 Uiso 1 1 calc R U . . .
C20B C 0.6898(2) 0.0073(3) 0.01811(17) 0.0301(6) Uani 1 1 d . . . . .
H20B H 0.6333 -0.0410 0.0116 0.036 Uiso 1 1 calc R U . . .
C21B C 0.75017(19) 0.0495(3) 0.09252(16) 0.0247(5) Uani 1 1 d . . . . .
H21B H 0.7349 0.0296 0.1368 0.030 Uiso 1 1 calc R U . . .
S2A S 0.31528(4) 0.12706(5) 0.21222(3) 0.01501(12) Uani 1 1 d . . . . .
S3A S 0.18233(4) 0.44633(5) 0.28276(3) 0.01429(12) Uani 1 1 d . . . . .
O3A O 0.26497(13) 0.01017(17) 0.17535(11) 0.0210(4) Uani 1 1 d . . . . .
O4A O 0.34220(12) 0.20445(17) 0.15734(9) 0.0186(4) Uani 1 1 d . . . . .
O5A O 0.39695(13) 0.10614(18) 0.28616(10) 0.0217(4) Uani 1 1 d . . . . .
O6A O 0.09717(13) 0.46938(18) 0.21135(10) 0.0208(4) Uani 1 1 d . . . . .
O7A O 0.23572(12) 0.56273(17) 0.31809(10) 0.0192(4) Uani 1 1 d . . . . .
O8A O 0.15956(12) 0.37097(17) 0.34080(10) 0.0182(4) Uani 1 1 d . . . . .
C22A C 0.22765(17) 0.2188(2) 0.23300(14) 0.0171(5) Uani 1 1 d . . . . .
H22A H 0.1663 0.2224 0.1855 0.020 Uiso 1 1 calc R U . . .
H22B H 0.2136 0.1778 0.2759 0.020 Uiso 1 1 calc R U . . .
C23A C 0.26548(18) 0.3531(2) 0.25762(15) 0.0182(5) Uani 1 1 d . . . . .
H23A H 0.2771 0.3946 0.2138 0.022 Uiso 1 1 calc R U . . .
H23B H 0.3284 0.3487 0.3036 0.022 Uiso 1 1 calc R U . . .
S2B S 0.21019(4) 0.14615(6) 0.79717(3) 0.01592(12) Uani 1 1 d . . . . .
S3B S 0.29730(4) 0.45890(5) 0.68655(3) 0.01594(12) Uani 1 1 d . . . . .
O3B O 0.26922(13) 0.18276(18) 0.87811(10) 0.0213(4) Uani 1 1 d . . . . .
O4B O 0.25066(13) 0.04222(17) 0.76791(10) 0.0213(4) Uani 1 1 d . . . . .
O5B O 0.10792(12) 0.12212(17) 0.78669(10) 0.0182(4) Uani 1 1 d . . . . .
O6B O 0.39913(13) 0.48756(17) 0.69793(10) 0.0196(4) Uani 1 1 d . . . . .
O7B O 0.24085(13) 0.41727(18) 0.60601(10) 0.0213(4) Uani 1 1 d . . . . .
O8B O 0.25283(12) 0.56175(17) 0.71320(10) 0.0194(4) Uani 1 1 d . . . . .
C22B C 0.20396(18) 0.2815(2) 0.73790(15) 0.0199(5) Uani 1 1 d . . . . .
H22C H 0.1662 0.2603 0.6818 0.024 Uiso 1 1 calc R U . . .
H22D H 0.1697 0.3511 0.7528 0.024 Uiso 1 1 calc R U . . .
C23B C 0.30500(18) 0.3259(2) 0.74807(14) 0.0185(5) Uani 1 1 d . . . . .
H23C H 0.3400 0.2558 0.7344 0.022 Uiso 1 1 calc R U . . .
H23D H 0.3423 0.3495 0.8039 0.022 Uiso 1 1 calc R U . . .
C1A C 0.39967(18) 0.3236(3) -0.47420(14) 0.0193(5) Uani 1 1 d . . . . .
N1A N 0.32032(16) 0.3929(2) -0.50805(13) 0.0249(5) Uani 1 1 d . . . . .
H1AA H 0.3041 0.4499 -0.4803 0.030 Uiso 1 1 calc R U . . .
H1AB H 0.2837 0.3820 -0.5584 0.030 Uiso 1 1 calc R U . . .
N1B N 1.20268(16) 0.2053(3) 0.99936(13) 0.0285(5) Uani 1 1 d . . . . .
H1BA H 1.2230 0.1615 0.9679 0.034 Uiso 1 1 calc R U . . .
H1BB H 1.2405 0.2139 1.0496 0.034 Uiso 1 1 calc R U . . .
C1B C 1.11572(19) 0.2581(3) 0.97128(15) 0.0224(5) Uani 1 1 d . . . . .

loop_
_atom_site_aniso_label
_atom_site_aniso_U_11
_atom_site_aniso_U_22
_atom_site_aniso_U_33
_atom_site_aniso_U_23
_atom_site_aniso_U_13
_atom_site_aniso_U_12
S1A 0.0227(3) 0.0264(3) 0.0146(3) -0.0042(2) 0.0084(2) -0.0040(3)
O1A 0.0225(9) 0.0221(9) 0.0175(8) -0.0029(7) 0.0081(7) -0.0057(8)
O2A 0.0161(8) 0.0199(10) 0.0264(9) -0.0010(7) 0.0082(7) 0.0016(7)
C2A 0.0206(12) 0.0205(13) 0.0186(11) -0.0004(9) 0.0098(9) -0.0025(10)
N3A 0.0170(10) 0.0161(10) 0.0152(9) 0.0005(8) 0.0069(8) -0.0033(8)
N4A 0.0165(9) 0.0149(10) 0.0146(9) 0.0005(8) 0.0070(7) -0.0011(8)
N2A 0.0199(10) 0.0200(11) 0.0139(9) -0.0013(8) 0.0066(8) 0.0008(9)
C3A 0.0177(11) 0.0171(12) 0.0185(11) 0.0013(9) 0.0102(9) -0.0014(10)
C4A 0.0157(11) 0.0190(12) 0.0167(11) -0.0008(9) 0.0069(9) -0.0008(10)
C5A 0.0144(11) 0.0155(11) 0.0139(10) 0.0023(9) 0.0032(9) 0.0037(9)
C6A 0.0154(11) 0.0156(12) 0.0131(10) 0.0019(9) 0.0045(9) 0.0021(9)
C7A 0.0175(11) 0.0177(12) 0.0154(11) -0.0004(9) 0.0033(9) -0.0022(10)
C8A 0.0166(11) 0.0207(12) 0.0172(12) 0.0019(9) 0.0056(9) -0.0019(10)
C9A 0.0182(12) 0.0172(12) 0.0137(11) 0.0035(9) 0.0048(9) 0.0047(10)
C10A 0.0240(12) 0.0185(12) 0.0154(11) -0.0021(10) 0.0069(10) -0.0030(11)
C11A 0.0199(12) 0.0198(13) 0.0193(12) 0.0013(10) 0.0077(10) -0.0045(10)
C12A 0.0217(12) 0.0196(13) 0.0152(11) 0.0024(9) 0.0081(9) 0.0031(10)
C13A 0.0204(12) 0.0188(13) 0.0135(11) 0.0005(9) 0.0084(9) 0.0003(10)
C14A 0.0172(11) 0.0173(12) 0.0151(11) -0.0013(9) 0.0057(9) -0.0013(10)
C15A 0.0179(11) 0.0156(11) 0.0158(11) 0.0012(9) 0.0082(9) 0.0006(9)
C16A 0.0172(11) 0.0156(12) 0.0177(11) -0.0002(9) 0.0069(9) 0.0014(9)
C17A 0.0222(12) 0.0191(12) 0.0183(11) 0.0013(9) 0.0095(10) 0.0006(10)
C18A 0.0238(13) 0.0234(13) 0.0161(11) 0.0003(10) 0.0054(10) 0.0045(10)
C19A 0.0185(12) 0.0244(14) 0.0241(13) -0.0072(10) 0.0055(10) -0.0015(10)
C20A 0.0232(13) 0.0234(14) 0.0301(13) -0.0032(11) 0.0127(11) -0.0062(11)
C21A 0.0277(13) 0.0216(13) 0.0204(12) 0.0006(10) 0.0125(10) -0.0033(11)
S1B 0.0285(3) 0.0346(4) 0.0168(3) -0.0057(3) 0.0106(2) -0.0064(3)
O1B 0.0286(9) 0.0224(10) 0.0228(9) -0.0060(7) 0.0100(7) -0.0099(8)
O2B 0.0147(8) 0.0200(9) 0.0340(10) 0.0011(8) 0.0063(7) 0.0014(7)
N3B 0.0179(10) 0.0147(10) 0.0168(9) 0.0001(8) 0.0055(8) -0.0023(8)
N4B 0.0166(9) 0.0189(11) 0.0182(10) 0.0031(8) 0.0080(8) 0.0023(8)
C2B 0.0253(13) 0.0256(14) 0.0232(13) -0.0041(10) 0.0122(10) -0.0038(11)
C3B 0.0193(12) 0.0185(13) 0.0192(12) -0.0001(10) 0.0089(10) -0.0031(10)
N2B 0.0206(10) 0.0227(11) 0.0165(10) -0.0005(8) 0.0079(8) 0.0006(9)
C4B 0.0186(12) 0.0212(13) 0.0189(12) -0.0027(10) 0.0069(10) 0.0002(10)
C5B 0.0167(11) 0.0157(12) 0.0178(11) 0.0010(9) 0.0044(9) 0.0018(10)
C6B 0.0159(11) 0.0197(13) 0.0159(11) 0.0039(9) 0.0041(9) 0.0027(10)
C7B 0.0221(13) 0.0234(14) 0.0203(12) 0.0000(10) 0.0052(10) -0.0057(11)
C8B 0.0214(12) 0.0292(15) 0.0240(13) 0.0045(11) 0.0087(10) -0.0037(11)
C9B 0.0206(12) 0.0239(13) 0.0192(12) 0.0056(10) 0.0067(10) 0.0064(11)
C10B 0.0300(14) 0.0240(14) 0.0181(12) -0.0015(10) 0.0069(10) -0.0025(12)
C11B 0.0260(13) 0.0227(14) 0.0209(12) -0.0010(10) 0.0092(10) -0.0063(11)
C12B 0.0280(14) 0.0265(14) 0.0224(13) 0.0037(11) 0.0126(11) 0.0056(12)
C13B 0.0234(13) 0.0336(15) 0.0200(12) 0.0066(11) 0.0123(10) 0.0059(11)
C14B 0.0214(12) 0.0190(13) 0.0185(12) 0.0008(10) 0.0061(10) 0.0034(10)
C15B 0.0160(11) 0.0177(13) 0.0244(12) 0.0035(10) 0.0074(9) -0.0001(9)
C16B 0.0182(12) 0.0142(12) 0.0252(12) 0.0016(10) 0.0075(10) 0.0035(9)
C17B 0.0265(13) 0.0265(14) 0.0306(13) -0.0008(12) 0.0143(11) -0.0067(12)
C18B 0.0333(15) 0.0310(15) 0.0262(14) 0.0024(11) 0.0157(12) 0.0013(12)
C19B 0.0262(14) 0.0275(15) 0.0233(13) -0.0028(11) 0.0053(11) 0.0003(12)
C20B 0.0261(14) 0.0339(16) 0.0301(14) -0.0030(12) 0.0106(12) -0.0100(12)
C21B 0.0248(13) 0.0253(14) 0.0260(13) 0.0005(11) 0.0120(11) -0.0044(11)
S2A 0.0153(3) 0.0153(3) 0.0160(2) -0.0006(2) 0.0077(2) 0.0009(2)
S3A 0.0144(3) 0.0140(3) 0.0157(2) -0.0002(2) 0.0072(2) 0.0005(2)
O3A 0.0216(9) 0.0171(9) 0.0267(9) -0.0042(7) 0.0121(8) -0.0020(7)
O4A 0.0197(9) 0.0211(9) 0.0171(8) 0.0007(7) 0.0094(7) -0.0011(7)
O5A 0.0200(9) 0.0249(10) 0.0193(8) 0.0022(7) 0.0065(7) 0.0045(8)
O6A 0.0178(9) 0.0229(9) 0.0197(8) 0.0020(7) 0.0050(7) 0.0021(8)
O7A 0.0179(8) 0.0155(9) 0.0252(9) -0.0028(7) 0.0094(7) -0.0003(7)
O8A 0.0204(9) 0.0188(9) 0.0179(8) -0.0006(7) 0.0102(7) -0.0004(7)
C22A 0.0156(11) 0.0174(12) 0.0212(11) -0.0024(9) 0.0104(9) 0.0006(9)
C23A 0.0177(11) 0.0166(12) 0.0232(12) -0.0014(9) 0.0110(9) 0.0002(10)
S2B 0.0157(3) 0.0145(3) 0.0178(3) 0.0006(2) 0.0068(2) -0.0003(2)
S3B 0.0170(3) 0.0149(3) 0.0168(3) -0.0011(2) 0.0075(2) -0.0013(2)
O3B 0.0195(8) 0.0233(10) 0.0192(8) -0.0003(7) 0.0054(7) -0.0019(7)
O4B 0.0228(9) 0.0177(9) 0.0264(9) -0.0011(7) 0.0130(7) 0.0014(7)
O5B 0.0159(8) 0.0177(9) 0.0223(8) -0.0020(7) 0.0088(7) -0.0016(7)
O6B 0.0185(8) 0.0192(9) 0.0237(8) -0.0043(7) 0.0109(7) -0.0036(7)
O7B 0.0224(9) 0.0223(9) 0.0185(8) -0.0021(7) 0.0073(7) -0.0029(7)
O8B 0.0214(8) 0.0171(9) 0.0211(8) -0.0006(7) 0.0098(7) 0.0006(7)
C22B 0.0198(12) 0.0169(12) 0.0230(12) 0.0030(9) 0.0082(10) -0.0005(10)
C23B 0.0164(11) 0.0173(12) 0.0212(11) 0.0013(10) 0.0065(9) 0.0002(10)
C1A 0.0191(12) 0.0234(13) 0.0167(11) 0.0019(10) 0.0085(9) -0.0022(10)
N1A 0.0260(11) 0.0305(12) 0.0152(10) 0.0010(9) 0.0046(9) 0.0056(10)
N1B 0.0235(11) 0.0435(14) 0.0162(10) 0.0016(10) 0.0051(9) 0.0033(11)
C1B 0.0241(13) 0.0261(14) 0.0179(12) 0.0007(10) 0.0093(10) -0.0060(11)

loop_
_atom_type_symbol
_atom_type_description
_atom_type_scat_dispersion_real
_atom_type_scat_dispersion_imag
_atom_type_scat_source
C C 0.0181 0.0091 'International Tables Vol C Tables 4.2.6.8 and 6.1.1.4'
H H 0.0000 0.0000 'International Tables Vol C Tables 4.2.6.8 and 6.1.1.4'
N N 0.0311 0.0180 'International Tables Vol C Tables 4.2.6.8 and 6.1.1.4'
O O 0.0492 0.0322 'International Tables Vol C Tables 4.2.6.8 and 6.1.1.4'
S S 0.3331 0.5567 'International Tables Vol C Tables 4.2.6.8 and 6.1.1.4'

loop_
_geom_angle_atom_site_label_1
_geom_angle_atom_site_label_2
_geom_angle_atom_site_label_3
_geom_angle
_geom_angle_site_symmetry_1
_geom_angle_site_symmetry_3
_geom_angle_publ_flag
C1A S1A C2A 90.67(12) . . ?
C15A O2A H2A 111(2) . . ?
S1A C2A H2AA 124.3 . . ?
C3A C2A S1A 111.3(2) . . ?
C3A C2A H2AA 124.3 . . ?
C5A N3A H3A 115.3 . . ?
C5A N3A C6A 129.4(2) . . ?
C6A N3A H3A 115.3 . . ?
H4AA N4A H4AB 107.6 . . ?
C13A N4A H4AA 108.7 . . ?
C13A N4A H4AB 108.7 . . ?
C14A N4A H4AA 108.7 . . ?
C14A N4A H4AB 108.7 . . ?
C14A N4A C13A 114.16(18) . . ?
C3A N2A H2AB 122.4 . . ?
C1A N2A H2AB 122.4 . . ?
C1A N2A C3A 115.1(2) . . ?
C2A C3A N2A 112.4(2) . . ?
C2A C3A C4A 128.3(2) . . ?
N2A C3A C4A 119.2(2) . . ?
C3A C4A H4AC 109.1 . . ?
C3A C4A H4AD 109.1 . . ?
C3A C4A C5A 112.4(2) . . ?
H4AC C4A H4AD 107.9 . . ?
C5A C4A H4AC 109.1 . . ?
C5A C4A H4AD 109.1 . . ?
O1A C5A N3A 124.9(2) . . ?
O1A C5A C4A 121.7(2) . . ?
N3A C5A C4A 113.4(2) . . ?
C7A C6A N3A 124.6(2) . . ?
C7A C6A C11A 119.5(2) . . ?
C11A C6A N3A 115.9(2) . . ?
C6A C7A H7A 120.3 . . ?
C8A C7A C6A 119.4(2) . . ?
C8A C7A H7A 120.3 . . ?
C7A C8A H8A 119.1 . . ?
C7A C8A C9A 121.8(2) . . ?
C9A C8A H8A 119.1 . . ?
C8A C9A C10A 118.3(2) . . ?
C8A C9A C12A 121.1(2) . . ?
C10A C9A C12A 120.6(2) . . ?
C9A C10A H10A 119.6 . . ?
C11A C10A C9A 120.8(2) . . ?
C11A C10A H10A 119.6 . . ?
C6A C11A H11A 119.9 . . ?
C10A C11A C6A 120.1(2) . . ?
C10A C11A H11A 119.9 . . ?
C9A C12A H12A 109.6 . . ?
C9A C12A H12B 109.6 . . ?
C9A C12A C13A 110.4(2) . . ?
H12A C12A H12B 108.1 . . ?
C13A C12A H12A 109.6 . . ?
C13A C12A H12B 109.6 . . ?
N4A C13A C12A 111.01(19) . . ?
N4A C13A H13A 109.4 . . ?
N4A C13A H13B 109.4 . . ?
C12A C13A H13A 109.4 . . ?
C12A C13A H13B 109.4 . . ?
H13A C13A H13B 108.0 . . ?
N4A C14A H14A 109.9 . . ?
N4A C14A H14B 109.9 . . ?
N4A C14A C15A 109.10(19) . . ?
H14A C14A H14B 108.3 . . ?
C15A C14A H14A 109.9 . . ?
C15A C14A H14B 109.9 . . ?
O2A C15A C14A 109.36(18) . . ?
O2A C15A H15A 107.2 . . ?
O2A C15A C16A 113.55(19) . . ?
C14A C15A H15A 107.2 . . ?
C16A C15A C14A 112.01(19) . . ?
C16A C15A H15A 107.2 . . ?
C17A C16A C15A 119.1(2) . . ?
C17A C16A C21A 118.5(2) . . ?
C21A C16A C15A 122.4(2) . . ?
C16A C17A H17A 119.5 . . ?
C18A C17A C16A 120.9(2) . . ?
C18A C17A H17A 119.5 . . ?
C17A C18A H18A 119.8 . . ?
C19A C18A C17A 120.4(2) . . ?
C19A C18A H18A 119.8 . . ?
C18A C19A H19A 120.3 . . ?
C18A C19A C20A 119.4(2) . . ?
C20A C19A H19A 120.3 . . ?
C19A C20A H20A 119.8 . . ?
C21A C20A C19A 120.5(2) . . ?
C21A C20A H20A 119.8 . . ?
C16A C21A H21A 119.8 . . ?
C20A C21A C16A 120.3(2) . . ?
C20A C21A H21A 119.8 . . ?
C1B S1B C2B 90.75(13) . . ?
C15B O2B H2B 107(3) . . ?
C5B N3B H3B 115.8 . . ?
C5B N3B C6B 128.4(2) . . ?
C6B N3B H3B 115.8 . . ?
H4BA N4B H4BB 107.3 . . ?
C13B N4B H4BA 108.1 . . ?
C13B N4B H4BB 108.1 . . ?
C14B N4B H4BA 108.1 . . ?
C14B N4B H4BB 108.1 . . ?
C14B N4B C13B 116.6(2) . . ?
S1B C2B H2BA 124.4 . . ?
C3B C2B S1B 111.3(2) . . ?
C3B C2B H2BA 124.4 . . ?
C2B C3B N2B 112.5(2) . . ?
C2B C3B C4B 128.3(2) . . ?
N2B C3B C4B 119.0(2) . . ?
C3B N2B H2BB 122.6 . . ?
C1B N2B C3B 114.8(2) . . ?
C1B N2B H2BB 122.6 . . ?
C3B C4B H4BC 109.2 . . ?
C3B C4B H4BD 109.2 . . ?
C3B C4B C5B 111.9(2) . . ?
H4BC C4B H4BD 107.9 . . ?
C5B C4B H4BC 109.2 . . ?
C5B C4B H4BD 109.2 . . ?
O1B C5B N3B 124.4(2) . . ?
O1B C5B C4B 120.7(2) . . ?
N3B C5B C4B 114.8(2) . . ?
C7B C6B N3B 123.9(2) . . ?
C7B C6B C11B 119.3(2) . . ?
C11B C6B N3B 116.8(2) . . ?
C6B C7B H7B 120.4 . . ?
C6B C7B C8B 119.2(2) . . ?
C8B C7B H7B 120.4 . . ?
C7B C8B H8B 119.0 . . ?
C9B C8B C7B 122.0(3) . . ?
C9B C8B H8B 119.0 . . ?
C8B C9B C12B 120.2(3) . . ?
C10B C9B C8B 118.2(2) . . ?
C10B C9B C12B 121.6(3) . . ?
C9B C10B H10B 119.6 . . ?
C9B C10B C11B 120.7(3) . . ?
C11B C10B H10B 119.6 . . ?
C6B C11B C10B 120.6(2) . . ?
C6B C11B H11B 119.7 . . ?
C10B C11B H11B 119.7 . . ?
C9B C12B H12C 109.6 . . ?
C9B C12B H12D 109.6 . . ?
H12C C12B H12D 108.1 . . ?
C13B C12B C9B 110.3(2) . . ?
C13B C12B H12C 109.6 . . ?
C13B C12B H12D 109.6 . . ?
N4B C13B H13C 108.9 . . ?
N4B C13B H13D 108.9 . . ?
C12B C13B N4B 113.3(2) . . ?
C12B C13B H13C 108.9 . . ?
C12B C13B H13D 108.9 . . ?
H13C C13B H13D 107.7 . . ?
N4B C14B H14C 109.2 . . ?
N4B C14B H14D 109.2 . . ?
N4B C14B C15B 112.2(2) . . ?
H14C C14B H14D 107.9 . . ?
C15B C14B H14C 109.2 . . ?
C15B C14B H14D 109.2 . . ?
O2B C15B C14B 105.0(2) . . ?
O2B C15B H15B 109.8 . . ?
O2B C15B C16B 113.3(2) . . ?
C14B C15B H15B 109.8 . . ?
C16B C15B C14B 109.2(2) . . ?
C16B C15B H15B 109.8 . . ?
C17B C16B C15B 121.0(2) . . ?
C21B C16B C15B 120.3(2) . . ?
C21B C16B C17B 118.6(2) . . ?
C16B C17B H17B 119.5 . . ?
C18B C17B C16B 121.0(3) . . ?
C18B C17B H17B 119.5 . . ?
C17B C18B H18B 120.0 . . ?
C17B C18B C19B 120.1(3) . . ?
C19B C18B H18B 120.0 . . ?
C18B C19B H19B 120.2 . . ?
C18B C19B C20B 119.5(3) . . ?
C20B C19B H19B 120.2 . . ?
C19B C20B H20B 119.9 . . ?
C21B C20B C19B 120.1(3) . . ?
C21B C20B H20B 119.9 . . ?
C16B C21B C20B 120.6(3) . . ?
C16B C21B H21B 119.7 . . ?
C20B C21B H21B 119.7 . . ?
O3A S2A O4A 112.02(10) . . ?
O3A S2A C22A 105.55(11) . . ?
O4A S2A C22A 105.46(11) . . ?
O5A S2A O3A 113.63(11) . . ?
O5A S2A O4A 112.05(10) . . ?
O5A S2A C22A 107.46(11) . . ?
O6A S3A O7A 113.29(11) . . ?
O6A S3A O8A 112.33(10) . . ?
O6A S3A C23A 108.08(11) . . ?
O7A S3A O8A 111.50(10) . . ?
O7A S3A C23A 105.22(11) . . ?
O8A S3A C23A 105.82(11) . . ?
S2A C22A H22A 109.6 . . ?
S2A C22A H22B 109.6 . . ?
H22A C22A H22B 108.1 . . ?
C23A C22A S2A 110.39(15) . . ?
C23A C22A H22A 109.6 . . ?
C23A C22A H22B 109.6 . . ?
S3A C23A H23A 109.2 . . ?
S3A C23A H23B 109.2 . . ?
C22A C23A S3A 111.96(15) . . ?
C22A C23A H23A 109.2 . . ?
C22A C23A H23B 109.2 . . ?
H23A C23A H23B 107.9 . . ?
O3B S2B O5B 111.12(10) . . ?
O3B S2B C22B 106.43(12) . . ?
O4B S2B O3B 113.93(11) . . ?
O4B S2B O5B 112.26(10) . . ?
O4B S2B C22B 107.87(12) . . ?
O5B S2B C22B 104.56(11) . . ?
O6B S3B C23B 105.17(11) . . ?
O7B S3B O6B 111.09(10) . . ?
O7B S3B C23B 106.27(11) . . ?
O8B S3B O6B 112.27(10) . . ?
O8B S3B O7B 114.10(10) . . ?
O8B S3B C23B 107.28(11) . . ?
S2B C22B H22C 109.4 . . ?
S2B C22B H22D 109.4 . . ?
H22C C22B H22D 108.0 . . ?
C23B C22B S2B 111.03(17) . . ?
C23B C22B H22C 109.4 . . ?
C23B C22B H22D 109.4 . . ?
S3B C23B H23C 109.6 . . ?
S3B C23B H23D 109.6 . . ?
C22B C23B S3B 110.41(16) . . ?
C22B C23B H23C 109.6 . . ?
C22B C23B H23D 109.6 . . ?
H23C C23B H23D 108.1 . . ?
N2A C1A S1A 110.50(19) . . ?
N1A C1A S1A 125.76(19) . . ?
N1A C1A N2A 123.7(2) . . ?
C1A N1A H1AA 120.0 . . ?
C1A N1A H1AB 120.0 . . ?
H1AA N1A H1AB 120.0 . . ?
H1BA N1B H1BB 120.0 . . ?
C1B N1B H1BA 120.0 . . ?
C1B N1B H1BB 120.0 . . ?
N2B C1B S1B 110.6(2) . . ?
N1B C1B S1B 125.9(2) . . ?
N1B C1B N2B 123.5(2) . . ?

loop_
_geom_bond_atom_site_label_1
_geom_bond_atom_site_label_2
_geom_bond_distance
_geom_bond_site_symmetry_2
_geom_bond_publ_flag
S1A C2A 1.743(2) . ?
S1A C1A 1.725(3) . ?
O1A C5A 1.230(3) . ?
O2A H2A 0.87(4) . ?
O2A C15A 1.426(3) . ?
C2A H2AA 0.9500 . ?
C2A C3A 1.339(4) . ?
N3A H3A 0.8800 . ?
N3A C5A 1.351(3) . ?
N3A C6A 1.413(3) . ?
N4A H4AA 0.9100 . ?
N4A H4AB 0.9100 . ?
N4A C13A 1.499(3) . ?
N4A C14A 1.498(3) . ?
N2A H2AB 0.8800 . ?
N2A C3A 1.390(3) . ?
N2A C1A 1.336(3) . ?
C3A C4A 1.490(3) . ?
C4A H4AC 0.9900 . ?
C4A H4AD 0.9900 . ?
C4A C5A 1.523(3) . ?
C6A C7A 1.394(4) . ?
C6A C11A 1.398(3) . ?
C7A H7A 0.9500 . ?
C7A C8A 1.385(3) . ?
C8A H8A 0.9500 . ?
C8A C9A 1.389(4) . ?
C9A C10A 1.395(4) . ?
C9A C12A 1.513(3) . ?
C10A H10A 0.9500 . ?
C10A C11A 1.387(3) . ?
C11A H11A 0.9500 . ?
C12A H12A 0.9900 . ?
C12A H12B 0.9900 . ?
C12A C13A 1.523(3) . ?
C13A H13A 0.9900 . ?
C13A H13B 0.9900 . ?
C14A H14A 0.9900 . ?
C14A H14B 0.9900 . ?
C14A C15A 1.522(3) . ?
C15A H15A 1.0000 . ?
C15A C16A 1.516(3) . ?
C16A C17A 1.394(3) . ?
C16A C21A 1.396(4) . ?
C17A H17A 0.9500 . ?
C17A C18A 1.386(4) . ?
C18A H18A 0.9500 . ?
C18A C19A 1.379(4) . ?
C19A H19A 0.9500 . ?
C19A C20A 1.391(4) . ?
C20A H20A 0.9500 . ?
C20A C21A 1.389(4) . ?
C21A H21A 0.9500 . ?
S1B C2B 1.745(3) . ?
S1B C1B 1.722(3) . ?
O1B C5B 1.234(3) . ?
O2B H2B 0.92(5) . ?
O2B C15B 1.427(3) . ?
N3B H3B 0.8800 . ?
N3B C5B 1.336(3) . ?
N3B C6B 1.418(3) . ?
N4B H4BA 0.9100 . ?
N4B H4BB 0.9100 . ?
N4B C13B 1.506(3) . ?
N4B C14B 1.491(3) . ?
C2B H2BA 0.9500 . ?
C2B C3B 1.336(4) . ?
C3B N2B 1.393(3) . ?
C3B C4B 1.500(3) . ?
N2B H2BB 0.8800 . ?
N2B C1B 1.338(3) . ?
C4B H4BC 0.9900 . ?
C4B H4BD 0.9900 . ?
C4B C5B 1.524(3) . ?
C6B C7B 1.388(4) . ?
C6B C11B 1.390(4) . ?
C7B H7B 0.9500 . ?
C7B C8B 1.392(4) . ?
C8B H8B 0.9500 . ?
C8B C9B 1.386(4) . ?
C9B C10B 1.383(4) . ?
C9B C12B 1.514(4) . ?
C10B H10B 0.9500 . ?
C10B C11B 1.391(4) . ?
C11B H11B 0.9500 . ?
C12B H12C 0.9900 . ?
C12B H12D 0.9900 . ?
C12B C13B 1.505(4) . ?
C13B H13C 0.9900 . ?
C13B H13D 0.9900 . ?
C14B H14C 0.9900 . ?
C14B H14D 0.9900 . ?
C14B C15B 1.516(3) . ?
C15B H15B 1.0000 . ?
C15B C16B 1.510(3) . ?
C16B C17B 1.389(4) . ?
C16B C21B 1.386(4) . ?
C17B H17B 0.9500 . ?
C17B C18B 1.380(4) . ?
C18B H18B 0.9500 . ?
C18B C19B 1.380(4) . ?
C19B H19B 0.9500 . ?
C19B C20B 1.389(4) . ?
C20B H20B 0.9500 . ?
C20B C21B 1.386(4) . ?
C21B H21B 0.9500 . ?
S2A O3A 1.4615(18) . ?
S2A O4A 1.4681(18) . ?
S2A O5A 1.4464(18) . ?
S2A C22A 1.780(2) . ?
S3A O6A 1.4485(18) . ?
S3A O7A 1.4662(18) . ?
S3A O8A 1.4707(18) . ?
S3A C23A 1.776(2) . ?
C22A H22A 0.9900 . ?
C22A H22B 0.9900 . ?
C22A C23A 1.522(3) . ?
C23A H23A 0.9900 . ?
C23A H23B 0.9900 . ?
S2B O3B 1.4558(17) . ?
S2B O4B 1.4487(19) . ?
S2B O5B 1.4816(17) . ?
S2B C22B 1.772(3) . ?
S3B O6B 1.4801(18) . ?
S3B O7B 1.4574(18) . ?
S3B O8B 1.4492(18) . ?
S3B C23B 1.774(3) . ?
C22B H22C 0.9900 . ?
C22B H22D 0.9900 . ?
C22B C23B 1.517(3) . ?
C23B H23C 0.9900 . ?
C23B H23D 0.9900 . ?
C1A N1A 1.321(3) . ?
N1A H1AA 0.8800 . ?
N1A H1AB 0.8800 . ?
N1B H1BA 0.8800 . ?
N1B H1BB 0.8800 . ?
N1B C1B 1.316(4) . ?

loop_
_geom_hbond_atom_site_label_D
_geom_hbond_atom_site_label_H
_geom_hbond_atom_site_label_A
_geom_hbond_distance_DH
_geom_hbond_distance_HA
_geom_hbond_distance_DA
_geom_hbond_angle_DHA
_geom_hbond_site_symmetry_A
O2A H2A O1A 0.87(4) 1.97(4) 2.820(3) 165(3) 2_655
N3A H3A O3A 0.88 2.06 2.937(3) 175.2 2_655
N4A H4AA O4A 0.91 2.25 2.963(3) 135.2 .
N4A H4AB O6B 0.91 1.92 2.803(3) 163.2 2_646
N2A H2AB O6B 0.88 1.92 2.785(3) 166.7 1_554
O2B H2B O1B 0.92(5) 1.80(5) 2.691(3) 163(4) 2_746
N3B H3B O7A 0.88 2.03 2.909(3) 174.1 2_646
N4B H4BA O5B 0.91 1.91 2.769(3) 157.1 2_656
N4B H4BB O8A 0.91 2.19 3.004(3) 148.8 1_655
N2B H2BB O5B 0.88 1.90 2.775(3) 175.5 1_655
N1A H1AA O7B 0.88 2.16 2.792(3) 127.9 1_554
N1A H1AB O8A 0.88 2.05 2.888(3) 158.6 1_554
N1B H1BA O3B 0.88 2.03 2.780(3) 142.0 1_655
N1B H1BB O4A 0.88 1.97 2.840(3) 167.7 1_656

loop_
_geom_torsion_atom_site_label_1
_geom_torsion_atom_site_label_2
_geom_torsion_atom_site_label_3
_geom_torsion_atom_site_label_4
_geom_torsion
_geom_torsion_site_symmetry_1
_geom_torsion_site_symmetry_2
_geom_torsion_site_symmetry_3
_geom_torsion_site_symmetry_4
_geom_torsion_publ_flag
S1A C2A C3A N2A 0.2(3) . . . . ?
S1A C2A C3A C4A -176.7(2) . . . . ?
O2A C15A C16A C17A 101.9(3) . . . . ?
O2A C15A C16A C21A -77.5(3) . . . . ?
C2A S1A C1A N2A 0.7(2) . . . . ?
C2A S1A C1A N1A -179.4(2) . . . . ?
C2A C3A C4A C5A -122.9(3) . . . . ?
N3A C6A C7A C8A -179.8(2) . . . . ?
N3A C6A C11A C10A -179.8(2) . . . . ?
N4A C14A C15A O2A -57.9(2) . . . . ?
N4A C14A C15A C16A 175.34(19) . . . . ?
N2A C3A C4A C5A 60.4(3) . . . . ?
C3A N2A C1A S1A -0.7(3) . . . . ?
C3A N2A C1A N1A 179.4(2) . . . . ?
C3A C4A C5A O1A 41.3(3) . . . . ?
C3A C4A C5A N3A -140.4(2) . . . . ?
C5A N3A C6A C7A -2.6(4) . . . . ?
C5A N3A C6A C11A 177.8(2) . . . . ?
C6A N3A C5A O1A 0.3(4) . . . . ?
C6A N3A C5A C4A -178.0(2) . . . . ?
C6A C7A C8A C9A 0.0(4) . . . . ?
C7A C6A C11A C10A 0.6(4) . . . . ?
C7A C8A C9A C10A 0.0(4) . . . . ?
C7A C8A C9A C12A -179.6(2) . . . . ?
C8A C9A C10A C11A 0.4(4) . . . . ?
C8A C9A C12A C13A 70.6(3) . . . . ?
C9A C10A C11A C6A -0.7(4) . . . . ?
C9A C12A C13A N4A 177.9(2) . . . . ?
C10A C9A C12A C13A -109.0(3) . . . . ?
C11A C6A C7A C8A -0.3(4) . . . . ?
C12A C9A C10A C11A 180.0(2) . . . . ?
C13A N4A C14A C15A 159.63(19) . . . . ?
C14A N4A C13A C12A -78.1(3) . . . . ?
C14A C15A C16A C17A -133.6(2) . . . . ?
C14A C15A C16A C21A 46.9(3) . . . . ?
C15A C16A C17A C18A -178.7(2) . . . . ?
C15A C16A C21A C20A 179.7(2) . . . . ?
C16A C17A C18A C19A -1.2(4) . . . . ?
C17A C16A C21A C20A 0.2(4) . . . . ?
C17A C18A C19A C20A 0.5(4) . . . . ?
C18A C19A C20A C21A 0.5(4) . . . . ?
C19A C20A C21A C16A -0.8(4) . . . . ?
C21A C16A C17A C18A 0.8(4) . . . . ?
S1B C2B C3B N2B -0.3(3) . . . . ?
S1B C2B C3B C4B 175.1(2) . . . . ?
O2B C15B C16B C17B -45.3(3) . . . . ?
O2B C15B C16B C21B 137.2(2) . . . . ?
N3B C6B C7B C8B 178.9(2) . . . . ?
N3B C6B C11B C10B -179.8(2) . . . . ?
N4B C14B C15B O2B -55.8(3) . . . . ?
N4B C14B C15B C16B -177.5(2) . . . . ?
C2B S1B C1B N2B -1.0(2) . . . . ?
C2B S1B C1B N1B 179.6(3) . . . . ?
C2B C3B N2B C1B -0.5(3) . . . . ?
C2B C3B C4B C5B 134.4(3) . . . . ?
C3B N2B C1B S1B 1.1(3) . . . . ?
C3B N2B C1B N1B -179.5(3) . . . . ?
C3B C4B C5B O1B -40.1(3) . . . . ?
C3B C4B C5B N3B 140.7(2) . . . . ?
N2B C3B C4B C5B -50.5(3) . . . . ?
C4B C3B N2B C1B -176.3(2) . . . . ?
C5B N3B C6B C7B -3.3(4) . . . . ?
C5B N3B C6B C11B 176.5(2) . . . . ?
C6B N3B C5B O1B -0.1(4) . . . . ?
C6B N3B C5B C4B 179.1(2) . . . . ?
C6B C7B C8B C9B 1.2(4) . . . . ?
C7B C6B C11B C10B 0.1(4) . . . . ?
C7B C8B C9B C10B -0.6(4) . . . . ?
C7B C8B C9B C12B 178.4(2) . . . . ?
C8B C9B C10B C11B -0.2(4) . . . . ?
C8B C9B C12B C13B -80.6(3) . . . . ?
C9B C10B C11B C6B 0.5(4) . . . . ?
C9B C12B C13B N4B 168.8(2) . . . . ?
C10B C9B C12B C13B 98.3(3) . . . . ?
C11B C6B C7B C8B -0.9(4) . . . . ?
C12B C9B C10B C11B -179.2(2) . . . . ?
C13B N4B C14B C15B -74.8(3) . . . . ?
C14B N4B C13B C12B 104.7(3) . . . . ?
C14B C15B C16B C17B 71.3(3) . . . . ?
C14B C15B C16B C21B -106.1(3) . . . . ?
C15B C16B C17B C18B -176.6(3) . . . . ?
C15B C16B C21B C20B 176.7(3) . . . . ?
C16B C17B C18B C19B -0.4(5) . . . . ?
C17B C16B C21B C20B -0.9(4) . . . . ?
C17B C18B C19B C20B -0.1(4) . . . . ?
C18B C19B C20B C21B 0.2(5) . . . . ?
C19B C20B C21B C16B 0.3(5) . . . . ?
C21B C16B C17B C18B 0.9(4) . . . . ?
S2A C22A C23A S3A -177.66(13) . . . . ?
O3A S2A C22A C23A -169.55(16) . . . . ?
O4A S2A C22A C23A -50.82(18) . . . . ?
O5A S2A C22A C23A 68.87(18) . . . . ?
O6A S3A C23A C22A -68.48(18) . . . . ?
O7A S3A C23A C22A 170.19(16) . . . . ?
O8A S3A C23A C22A 52.04(18) . . . . ?
S2B C22B C23B S3B 178.56(14) . . . . ?
O3B S2B C22B C23B 57.2(2) . . . . ?
O4B S2B C22B C23B -65.5(2) . . . . ?
O5B S2B C22B C23B 174.87(16) . . . . ?
O6B S3B C23B C22B -176.48(16) . . . . ?
O7B S3B C23B C22B -58.61(19) . . . . ?
O8B S3B C23B C22B 63.82(19) . . . . ?
C1A S1A C2A C3A -0.5(2) . . . . ?
C1A N2A C3A C2A 0.3(3) . . . . ?
C1A N2A C3A C4A 177.5(2) . . . . ?
C1B S1B C2B C3B 0.7(2) . . . . ?
